data_7201391
loop_
_publ_author_name
'Neumann, Marcus Aurelius'
'Perrin, Marc-Antoine'

_publ_section_title
;
 Can crystal structure prediction guide experimentalists to a new
 polymorph of paracetamol?
;
_journal_issue 11
_journal_name_full CrystEngComm
_journal_page_first 2475
_journal_paper_doi 10.1039/b909819d
_journal_volume 11
_journal_year 2009
_space_group_IT_number 60
_symmetry_cell_setting orthorhombic
_symmetry_Int_Tables_number 60
_symmetry_space_group_name_Hall '-P 2n 2ab'
_symmetry_space_group_name_H-M 'P b c n'
_cell_angle_alpha 90.000000
_cell_angle_beta 90.000000
_cell_angle_gamma 90.000000
_cell_length_a 8.665316
_cell_length_b 11.526360
_cell_length_c 29.989060
_cell_volume 2995.294
_cod_data_source_file b909819d.txt
_cod_data_source_block 43
_cod_struct_determination_method theoretical
_cod_database_code 7201391

loop_
_symmetry_equiv_pos_site_id
_symmetry_equiv_pos_as_xyz
1 x,y,z
2 -x+1/2,-y+1/2,z+1/2
3 -x,y,-z+1/2
4 x+1/2,-y+1/2,-z
5 -x,-y,-z
6 x+1/2,y+1/2,-z+1/2
7 x,-y,z+1/2
8 -x+1/2,y+1/2,z

loop_
_atom_site_label
_atom_site_type_symbol
_atom_site_fract_x
_atom_site_fract_y
_atom_site_fract_z
C0_0 C 0.566429 0.131032 0.684642
C1_0 C 0.574027 0.020533 0.665375
C2_0 C 0.699434 0.178174 0.703956
N3_0 N 0.434004 0.202559 0.683537
C4_0 C 0.713162 -0.040041 0.664470
H5_0 H 0.472654 -0.016346 0.649670
C6_0 C 0.837626 0.117348 0.703397
H7_0 H 0.694153 0.263770 0.719258
C8_0 C 0.283951 0.172043 0.680502
H9_0 H 0.457288 0.289929 0.684722
C10_0 C 0.846781 0.008531 0.682912
H11_0 H 0.719721 -0.123804 0.647797
H12_0 H 0.940240 0.154209 0.718569
C13_0 C 0.172240 0.272242 0.680641
O14_0 O 0.239833 0.068423 0.678410
O15_0 O 0.983731 -0.050402 0.680102
H16_0 H 0.226602 0.354981 0.672393
H17_0 H 0.078641 0.254969 0.657061
H18_0 H 0.121026 0.281190 0.713963
H19_0 H 1.074739 0.004600 0.682211
N3_1 N 0.564598 0.146968 0.560546
C0_1 C 0.431801 0.218011 0.559605
C8_1 C 0.714540 0.177503 0.564230
H9_1 H 0.542148 0.059776 0.557628
C1_1 C 0.300378 0.171581 0.539060
C2_1 C 0.422931 0.328424 0.578976
C13_1 C 0.827040 0.078544 0.560002
O14_1 O 0.758053 0.280536 0.569475
C4_1 C 0.161898 0.232044 0.538936
H5_1 H 0.307620 0.087593 0.522601
C6_1 C 0.283511 0.388826 0.579066
H7_1 H 0.523083 0.365302 0.595320
H16_1 H 0.775569 -0.005805 0.567478
H17_1 H 0.869895 0.076151 0.525498
H18_1 H 0.925555 0.093097 0.582110
C10_1 C 0.151105 0.340193 0.559906
H11_1 H 0.062130 0.196410 0.521827
H12_1 H 0.275872 0.472662 0.595654
O15_1 O 0.013895 0.399195 0.562045
H19_1 H -0.076935 0.343762 0.562139
